data_4503104
loop_
_publ_author_name
'Chopra, Deepak'
'Row, T. N. Guru'

_publ_section_title
;
 Disorder Induced Concomitant Polymorphism in
 3-Fluoro-N-(3-fluorophenyl)benzamide
;
_journal_issue 3
_journal_name_full 'Crystal Growth &amp; Design'
_journal_page_first 848
_journal_paper_doi 10.1021/cg070350y
_journal_volume 8
_journal_year 2008
_chemical_formula_moiety 'C13 H6 F2 N O'
_chemical_formula_sum 'C13 H6 F2 N O'
_chemical_formula_weight 230.19
_chemical_name_systematic ?
_space_group_IT_number 4
_symmetry_cell_setting monoclinic
_symmetry_Int_Tables_number 4
_symmetry_space_group_name_Hall 'P 2yb'
_symmetry_space_group_name_H-M 'P 1 21 1'
_atom_sites_solution_hydrogens geom
_atom_sites_solution_primary direct
_atom_sites_solution_secondary difmap
_cell_angle_alpha 90
_cell_angle_beta 95.512(3)
_cell_angle_gamma 90
_cell_formula_units_Z 2
_cell_length_a 5.0669(9)
_cell_length_b 5.3543(9)
_cell_length_c 19.302(3)
_cell_measurement_reflns_used 550
_cell_measurement_temperature 100(2)
_cell_measurement_theta_max 25.4
_cell_measurement_theta_min 1.4
_cell_volume 521.24(15)
_computing_cell_refinement SMART
_computing_data_collection 'SMART (Bruker, 2000)'
_computing_data_reduction 'SAINT (Bruker, 2000)'
_computing_molecular_graphics 'Ortep-3 for Windows (Farrugia, 1997) and CAMERON (Watkin, 1993)'
_computing_publication_material 'PLATON (Spek,1990)'
_computing_structure_refinement 'SHELXL-97 (Sheldrick, 1997)'
_computing_structure_solution 'SIR92 (Altomare, 1993)'
_diffrn_ambient_temperature 100(2)
_diffrn_measured_fraction_theta_full 0.967
_diffrn_measured_fraction_theta_max 0.967
_diffrn_measurement_device_type 'Bruker SMART CCD area detector'
_diffrn_measurement_method '\f and \w scans'
_diffrn_radiation_monochromator graphite
_diffrn_radiation_source 'fine-focus sealed tube'
_diffrn_radiation_type MoK\a
_diffrn_radiation_wavelength 0.71073
_diffrn_reflns_av_R_equivalents 0.0265
_diffrn_reflns_av_sigmaI/netI 0.0423
_diffrn_reflns_limit_h_max 6
_diffrn_reflns_limit_h_min -6
_diffrn_reflns_limit_k_max 6
_diffrn_reflns_limit_k_min -5
_diffrn_reflns_limit_l_max 22
_diffrn_reflns_limit_l_min -22
_diffrn_reflns_number 3634
_diffrn_reflns_reduction_process
;

;
_diffrn_reflns_theta_full 25.00
_diffrn_reflns_theta_max 25.00
_diffrn_reflns_theta_min 1.06
_exptl_absorpt_coefficient_mu 0.118
_exptl_absorpt_correction_T_max 0.9859
_exptl_absorpt_correction_T_min 0.9366
_exptl_absorpt_correction_type multi-scan
_exptl_absorpt_process_details '(SADABS; Sheldrick, 1996)'
_exptl_crystal_colour colorless
_exptl_crystal_density_diffrn 1.467
_exptl_crystal_density_method 'Not Measured'
_exptl_crystal_description needle
_exptl_crystal_F_000 234
_exptl_crystal_size_max 0.33
_exptl_crystal_size_mid 0.13
_exptl_crystal_size_min 0.12
_refine_diff_density_max 0.478
_refine_diff_density_min -0.178
_refine_diff_density_rms 0.059
_refine_ls_extinction_method none
_refine_ls_goodness_of_fit_ref 1.080
_refine_ls_hydrogen_treatment constr
_refine_ls_matrix_type full
_refine_ls_number_parameters 173
_refine_ls_number_reflns 1614
_refine_ls_number_restraints 1
_refine_ls_restrained_S_all 1.080
_refine_ls_R_factor_all 0.0934
_refine_ls_R_factor_gt 0.0610
_refine_ls_shift/su_max 0.000
_refine_ls_shift/su_mean 0.000
_refine_ls_structure_factor_coef Fsqd
_refine_ls_weighting_details 'calc w=1/[\s^2^(Fo^2^)+(0.1042P)^2^+0.0000P] where P=(Fo^2^+2Fc^2^)/3'
_refine_ls_weighting_scheme calc
_refine_ls_wR_factor_gt 0.1516
_refine_ls_wR_factor_ref 0.1721
_reflns_number_gt 1149
_reflns_number_total 1614
_reflns_threshold_expression >2sigma(I)
_cod_data_source_file cg070350y.cif
_cod_data_source_block dc22nltmd
_cod_depositor_comments
;
The following automatic conversions were performed:

'_symmetry_cell_setting' value 'Monoclinic' changed to 'monoclinic'
according to /home/saulius/struct/CIF-dictionaries/cif_core.dic
dictionary named 'cif_core.dic' version 2.4.1 from 2010-06-29.

Automatic conversion script
Id: cif_fix_values 1715 2011-07-08 13:25:40Z adriana 
;
_cod_original_sg_symbol_H-M 'P 21'
_cod_database_code 4503104

loop_
_symmetry_equiv_pos_site_id
_symmetry_equiv_pos_as_xyz
1 x,y,z
2 -x,1/2+y,-z

loop_
_atom_site_label
_atom_site_type_symbol
_atom_site_fract_x
_atom_site_fract_y
_atom_site_fract_z
_atom_site_U_iso_or_equiv
_atom_site_adp_type
_atom_site_occupancy
_atom_site_symmetry_multiplicity
_atom_site_calc_flag
_atom_site_refinement_flags
_atom_site_disorder_assembly
_atom_site_disorder_group
F2A F 0.7976(16) -1.2437(18) 0.1171(6) 0.081(4) Uani 0.372(8) 1 d P A 1
F1 F 0.2117(8) 0.2845(11) 0.3931(3) 0.0605(19) Uani 0.603(8) 1 d P B 1
C13 C 0.3468(17) -0.426(2) 0.2599(6) 0.036(4) Uiso 0.51(3) 1 d P A 1
N1 N 0.5312(15) -0.5534(17) 0.2304(5) 0.035(3) Uiso 0.460(15) 1 d P A 1
F2 F 0.0625(8) -0.8757(11) 0.0178(3) 0.068(2) Uani 0.628(8) 1 d P A 2
F1A F 0.9483(12) -0.151(2) 0.4751(5) 0.082(4) Uani 0.397(8) 1 d P B 2
C13A C 0.335(2) -0.526(2) 0.2330(6) 0.039(4) Uiso 0.49(3) 1 d P A 2
N1A N 0.5413(13) -0.4361(15) 0.2728(4) 0.039(3) Uiso 0.540(15) 1 d P A 2
C4 C 0.5866(8) 0.0733(10) 0.4343(2) 0.0403(11) Uani 1 1 d . B .
H4 H 0.6162 0.1852 0.4711 0.048 Uiso 1 1 calc R . .
C10 C 0.4300(9) -1.0612(9) 0.0705(3) 0.0413(11) Uani 1 1 d . A .
H10 H 0.4217 -1.1796 0.0351 0.050 Uiso 1 1 calc R . .
C3 C 0.3739(7) 0.0991(9) 0.3854(2) 0.0347(11) Uani 1 1 d . . .
C5 C 0.7540(8) -0.1239(10) 0.4269(3) 0.0479(14) Uani 1 1 d . . .
C11 C 0.6302(9) -1.0672(10) 0.1232(3) 0.0544(15) Uani 1 1 d . . .
C9 C 0.2459(8) -0.8813(8) 0.0707(2) 0.0377(11) Uani 1 1 d . . .
C6 C 0.7206(12) -0.2865(10) 0.3735(3) 0.0596(17) Uani 1 1 d . B .
H6 H 0.8409 -0.4160 0.3698 0.072 Uiso 1 1 calc R . .
C8 C 0.2486(10) -0.7057(9) 0.1232(3) 0.0475(13) Uani 1 1 d . A .
H8 H 0.1177 -0.5836 0.1223 0.057 Uiso 1 1 calc R . .
C1 C 0.5078(14) -0.2594(9) 0.3244(3) 0.0607(17) Uani 1 1 d . . .
C2 C 0.3268(9) -0.0600(11) 0.3312(2) 0.0474(13) Uani 1 1 d . B .
H2 H 0.1794 -0.0394 0.2992 0.057 Uiso 1 1 calc R . .
C7 C 0.4465(14) -0.7140(10) 0.1765(3) 0.0598(16) Uani 1 1 d . . .
C12 C 0.6394(11) -0.8928(13) 0.1763(3) 0.0635(18) Uani 1 1 d . A .
H12 H 0.7768 -0.8972 0.2119 0.076 Uiso 1 1 calc R . .
O1 O 0.1081(4) -0.4444(7) 0.24190(17) 0.0499(9) Uani 1 1 d . . .

loop_
_atom_site_aniso_label
_atom_site_aniso_U_11
_atom_site_aniso_U_22
_atom_site_aniso_U_33
_atom_site_aniso_U_23
_atom_site_aniso_U_13
_atom_site_aniso_U_12
F2A 0.065(5) 0.052(6) 0.131(8) 0.063(6) 0.031(5) 0.020(5)
F1 0.040(3) 0.058(3) 0.087(4) 0.013(3) 0.021(2) 0.025(2)
F2 0.058(3) 0.086(4) 0.057(3) 0.014(3) -0.015(2) -0.009(3)
F1A 0.033(4) 0.124(8) 0.084(6) 0.057(6) -0.013(3) 0.001(4)
C4 0.039(2) 0.048(3) 0.036(2) -0.004(3) 0.0119(17) -0.010(2)
C10 0.049(2) 0.032(2) 0.046(3) 0.004(3) 0.028(2) -0.001(2)
C3 0.0260(17) 0.036(3) 0.045(2) 0.010(3) 0.0139(17) 0.002(2)
C5 0.027(2) 0.061(4) 0.058(3) 0.023(3) 0.013(2) 0.007(2)
C11 0.035(2) 0.045(3) 0.086(4) 0.028(4) 0.022(3) 0.004(3)
C9 0.039(2) 0.042(3) 0.033(2) -0.004(2) 0.0095(18) -0.013(2)
C6 0.079(4) 0.045(3) 0.064(4) 0.024(3) 0.049(3) 0.026(3)
C8 0.068(3) 0.026(3) 0.054(3) 0.012(3) 0.033(3) 0.012(3)
C1 0.126(5) 0.026(3) 0.036(3) 0.002(2) 0.036(3) -0.008(3)
C2 0.042(2) 0.056(3) 0.043(3) 0.008(3) -0.001(2) -0.011(2)
C7 0.116(4) 0.030(3) 0.032(3) 0.000(2) 0.003(3) -0.027(3)
C12 0.062(3) 0.065(4) 0.058(3) 0.032(3) -0.022(3) -0.039(3)
O1 0.0205(12) 0.067(2) 0.0638(19) -0.0191(18) 0.0123(12) -0.0009(15)

loop_
_atom_type_symbol
_atom_type_description
_atom_type_scat_dispersion_real
_atom_type_scat_dispersion_imag
_atom_type_scat_source
O O 0.0106 0.0060 'International Tables Vol C Tables 4.2.6.8 and 6.1.1.4'
N N 0.0061 0.0033 'International Tables Vol C Tables 4.2.6.8 and 6.1.1.4'
F F 0.0171 0.0103 'International Tables Vol C Tables 4.2.6.8 and 6.1.1.4'
H H 0.0000 0.0000 'International Tables Vol C Tables 4.2.6.8 and 6.1.1.4'
C C 0.0033 0.0016 'International Tables Vol C Tables 4.2.6.8 and 6.1.1.4'

loop_
_geom_angle_atom_site_label_1
_geom_angle_atom_site_label_2
_geom_angle_atom_site_label_3
_geom_angle
O1 C13 N1 123.4(11)
O1 C13 C1 130.3(10)
N1 C13 C1 106.2(7)
C13 N1 C7 117.4(7)
O1 C13A N1A 118.4(12)
O1 C13A C7 133.6(10)
N1A C13A C7 107.8(8)
C13A N1A C1 121.0(8)
C3 C4 C5 117.4(5)
C3 C4 H4 121.3
C5 C4 H4 121.3
C9 C10 C11 118.7(5)
C9 C10 H10 120.6
C11 C10 H10 120.6
F1 C3 C2 120.0(4)
F1 C3 C4 117.4(5)
C2 C3 C4 122.6(4)
F1A C5 C6 120.5(7)
F1A C5 C4 116.6(7)
C6 C5 C4 123.0(5)
F2A C11 C10 113.5(8)
F2A C11 C12 126.1(7)
C10 C11 C12 120.4(5)
F2 C9 C10 117.0(5)
F2 C9 C8 120.7(5)
C10 C9 C8 122.2(4)
C5 C6 C1 119.5(5)
C5 C6 H6 120.3
C1 C6 H6 120.3
C7 C8 C9 119.0(5)
C7 C8 H8 120.5
C9 C8 H8 120.5
C6 C1 N1A 106.2(6)
C6 C1 C2 119.1(5)
N1A C1 C2 134.3(6)
C6 C1 C13 138.5(6)
C2 C1 C13 101.3(6)
C3 C2 C1 118.5(4)
C3 C2 H2 120.7
C1 C2 H2 120.7
C8 C7 C12 119.6(5)
C8 C7 N1 134.2(6)
C12 C7 N1 105.5(6)
C8 C7 C13A 101.9(6)
C12 C7 C13A 136.9(6)
C7 C12 C11 120.1(4)
C7 C12 H12 120.0
C11 C12 H12 120.0

loop_
_geom_bond_atom_site_label_1
_geom_bond_atom_site_label_2
_geom_bond_distance
F2A C11 1.283(10)
F1 C3 1.306(7)
C13 O1 1.230(9)
C13 N1 1.329(16)
C13 C1 1.679(14)
N1 C7 1.385(11)
F2 C9 1.313(5)
F1A C5 1.296(7)
C13A O1 1.255(11)
C13A N1A 1.328(16)
C13A C7 1.626(15)
N1A C1 1.396(10)
C4 C3 1.370(6)
C4 C5 1.371(7)
C4 H4 0.9300
C10 C9 1.341(6)
C10 C11 1.367(7)
C10 H10 0.9300
C3 C2 1.352(7)
C5 C6 1.348(8)
C11 C12 1.384(9)
C9 C8 1.382(7)
C6 C1 1.372(8)
C6 H6 0.9300
C8 C7 1.366(7)
C8 H8 0.9300
C1 C2 1.422(8)
C2 H2 0.9300
C7 C12 1.369(9)
C12 H12 0.9300

loop_
_geom_torsion_atom_site_label_1
_geom_torsion_atom_site_label_2
_geom_torsion_atom_site_label_3
_geom_torsion_atom_site_label_4
_geom_torsion
C1 C13 N1 C7 177.8(6)
C7 C13A N1A C1 177.0(6)
C5 C4 C3 F1 178.8(4)
C3 C4 C5 F1A -177.4(5)
C3 C4 C5 C6 1.5(7)
C9 C10 C11 F2A -178.8(5)
C9 C10 C11 C12 1.0(7)
C11 C10 C9 F2 177.5(4)
C11 C10 C9 C8 -1.5(6)
F1A C5 C6 C1 177.6(5)
F2 C9 C8 C7 -178.4(5)
C10 C9 C8 C7 0.5(7)
C5 C6 C1 N1A 174.1(5)
C5 C6 C1 C2 -0.1(7)
C5 C6 C1 C13 -165.7(7)
C13A N1A C1 C6 154.1(7)
C13A N1A C1 C2 -33.0(11)
C13A N1A C1 C13 -3.1(8)
O1 C13 C1 C6 140.2(9)
N1 C13 C1 C6 -37.3(10)
O1 C13 C1 N1A 174.3(13)
O1 C13 C1 C2 -27.0(10)
N1 C13 C1 C2 155.5(6)
F1 C3 C2 C1 179.9(5)
N1A C1 C2 C3 -171.0(6)
C13 C1 C2 C3 171.5(5)
C9 C8 C7 C12 1.0(7)
C9 C8 C7 N1 169.0(7)
C9 C8 C7 C13A -167.0(5)
C13 N1 C7 C8 36.7(11)
C13 N1 C7 C12 -154.1(7)
O1 C13A C7 C8 20.1(12)
N1A C13A C7 C8 -154.6(6)
O1 C13A C7 C12 -144.5(9)
N1A C13A C7 C12 40.8(11)
O1 C13A C7 N1 172.0(15)
N1A C13A C7 N1 -2.7(6)
C8 C7 C12 C11 -1.4(8)
N1 C7 C12 C11 -172.5(5)
C13A C7 C12 C11 161.2(7)
F2A C11 C12 C7 -179.8(6)
N1 C13 O1 C13A 4.5(9)
C1 C13 O1 C13A -172.6(17)
C7 C13A O1 C13 -171.0(18)
